data_2239727
loop_
_publ_author_name
'Ishikawa, Yoshinobu'

_publ_section_title
;
 7-Chloro-4-oxo-4<i>H</i>-chromene-3-carbaldehyde
;
_journal_issue 8
_journal_name_full 'Acta Crystallographica Section E'
_journal_page_first o831
_journal_paper_doi 10.1107/S1600536814014925
_journal_volume 70
_journal_year 2014
_chemical_formula_iupac 'C10 H5 Cl O3'
_chemical_formula_moiety 'C10 H5 Cl O3'
_chemical_formula_sum 'C10 H5 Cl O3'
_chemical_formula_weight 208.60
_chemical_name_systematic
;
7-Chloro-4-oxo-4<i>H</i>-chromene-3-carbaldehyde
;
_space_group_IT_number 2
_symmetry_cell_setting triclinic
_symmetry_space_group_name_Hall '-P 1'
_symmetry_space_group_name_H-M 'P -1'
_atom_sites_solution_hydrogens geom
_atom_sites_solution_primary direct
_atom_sites_solution_secondary difmap
_cell_angle_alpha 85.99(4)
_cell_angle_beta 87.74(4)
_cell_angle_gamma 86.58(4)
_cell_formula_units_Z 2
_cell_length_a 3.823(2)
_cell_length_b 5.973(3)
_cell_length_c 18.386(8)
_cell_measurement_reflns_used 25
_cell_measurement_temperature 100
_cell_measurement_theta_max 16.99
_cell_measurement_theta_min 15.17
_cell_volume 417.8(4)
_computing_cell_refinement '<i>WinAFC Diffractometer Control Software</i> (Rigaku, 1999)'
_computing_data_collection '<i>WinAFC Diffractometer Control Software</i> (Rigaku, 1999)'
_computing_data_reduction '<i>WinAFC Diffractometer Control Software</i> (Rigaku, 1999)'
_computing_molecular_graphics 'CrystalStructure (Rigaku, 2010)'
_computing_publication_material 'CrystalStructure (Rigaku, 2010)'
_computing_structure_refinement 'SHELXL97 (Sheldrick, 2008)'
_computing_structure_solution 'SIR2008 (Burla <i>et al.</i>, 2007)'
_diffrn_ambient_temperature 100
_diffrn_measured_fraction_theta_full 0.996
_diffrn_measured_fraction_theta_max 0.996
_diffrn_measurement_device_type 'Rigaku AFC-7R'
_diffrn_measurement_method \w-2\q
_diffrn_radiation_type 'Mo K\a'
_diffrn_radiation_wavelength 0.71069
_diffrn_reflns_av_R_equivalents 0.0500
_diffrn_reflns_limit_h_max 2
_diffrn_reflns_limit_h_min -4
_diffrn_reflns_limit_k_max 7
_diffrn_reflns_limit_k_min -7
_diffrn_reflns_limit_l_max 23
_diffrn_reflns_limit_l_min -23
_diffrn_reflns_number 2429
_diffrn_reflns_theta_full 27.52
_diffrn_reflns_theta_max 27.52
_diffrn_standards_decay_% -1.134
_diffrn_standards_interval_count 150
_diffrn_standards_number 3
_exptl_absorpt_coefficient_mu 0.427
_exptl_absorpt_correction_T_max 0.966
_exptl_absorpt_correction_T_min 0.865
_exptl_absorpt_correction_type psi-scan
_exptl_absorpt_process_details '(North <i>et al.</i>, 1968)'
_exptl_crystal_colour yellow
_exptl_crystal_density_diffrn 1.658
_exptl_crystal_density_method 'not measured'
_exptl_crystal_description plate
_exptl_crystal_F_000 212.00
_exptl_crystal_size_max 0.42
_exptl_crystal_size_mid 0.25
_exptl_crystal_size_min 0.08
_refine_diff_density_max 0.410
_refine_diff_density_min -0.500
_refine_ls_extinction_method none
_refine_ls_goodness_of_fit_ref 1.097
_refine_ls_hydrogen_treatment constr
_refine_ls_number_parameters 127
_refine_ls_number_reflns 1899
_refine_ls_number_restraints 0
_refine_ls_R_factor_gt 0.0366
_refine_ls_shift/su_max 0.001
_refine_ls_structure_factor_coef Fsqd
_refine_ls_weighting_details 'w = 1/[\s^2^(Fo^2^)+(0.0425P)^2^+0.5019P] where P=(Fo^2^+2Fc^2^)/3'
_refine_ls_weighting_scheme calc
_refine_ls_wR_factor_ref 0.1036
_reflns_number_gt 1690
_reflns_number_total 1899
_reflns_threshold_expression F^2^>2\s(F^2^)
_cod_data_source_file tk5323sup1.cif
_cod_data_source_block I
_cod_database_code 2239727
_cod_database_fobs_code 2239727

loop_
_symmetry_equiv_pos_site_id
_symmetry_equiv_pos_as_xyz
1 +X,+Y,+Z
2 -X,-Y,-Z

loop_
_atom_site_type_symbol
_atom_site_label
_atom_site_fract_x
_atom_site_fract_y
_atom_site_fract_z
_atom_site_U_iso_or_equiv
_atom_site_adp_type
_atom_site_calc_flag
_atom_site_refinement_flags
_atom_site_occupancy
_atom_site_symmetry_multiplicity
Cl Cl1 0.40101(12) 0.80466(8) 0.94032(2) 0.01990(15) Uani d . 1.0 2
O O1 0.3743(4) 0.6471(3) 0.67507(7) 0.0171(3) Uani d . 1.0 2
O O2 -0.1431(4) 0.0675(3) 0.71337(8) 0.0199(3) Uani d . 1.0 2
O O3 0.2057(5) 0.2458(3) 0.50473(8) 0.0265(4) Uani d . 1.0 2
C C1 0.3077(5) 0.5184(4) 0.62091(10) 0.0162(4) Uani d . 1.0 2
C C2 0.1464(5) 0.3212(4) 0.62998(10) 0.0160(4) Uani d . 1.0 2
C C3 0.0256(5) 0.2365(3) 0.70234(10) 0.0152(4) Uani d . 1.0 2
C C4 0.0441(5) 0.3071(4) 0.83526(10) 0.0159(4) Uani d . 1.0 2
C C5 0.1313(5) 0.4379(4) 0.88996(10) 0.0164(4) Uani d . 1.0 2
C C6 0.2909(5) 0.6400(3) 0.87083(10) 0.0150(4) Uani d . 1.0 2
C C7 0.3697(5) 0.7116(3) 0.79955(10) 0.0153(4) Uani d . 1.0 2
C C8 0.1182(5) 0.3730(3) 0.76188(10) 0.0138(4) Uani d . 1.0 2
C C9 0.2831(5) 0.5741(3) 0.74571(10) 0.0140(4) Uani d . 1.0 2
C C10 0.0936(6) 0.1938(4) 0.56551(11) 0.0201(4) Uani d . 1.0 2
H H1 0.3784 0.5687 0.5727 0.0194 Uiso calc R 1.0 2
H H2 -0.0674 0.1709 0.8474 0.0191 Uiso calc R 1.0 2
H H3 0.0840 0.3919 0.9397 0.0197 Uiso calc R 1.0 2
H H4 0.4785 0.8490 0.7877 0.0183 Uiso calc R 1.0 2
H H5 -0.0367 0.0629 0.5723 0.0241 Uiso calc R 1.0 2

loop_
_atom_site_aniso_label
_atom_site_aniso_U_11
_atom_site_aniso_U_22
_atom_site_aniso_U_33
_atom_site_aniso_U_12
_atom_site_aniso_U_13
_atom_site_aniso_U_23
Cl1 0.0221(3) 0.0227(3) 0.0159(3) -0.00304(17) -0.00206(16) -0.00573(17)
O1 0.0201(7) 0.0185(7) 0.0129(7) -0.0055(5) 0.0019(5) -0.0007(5)
O2 0.0204(7) 0.0195(7) 0.0207(8) -0.0079(6) 0.0003(6) -0.0018(6)
O3 0.0359(9) 0.0303(9) 0.0146(8) -0.0111(7) 0.0031(6) -0.0054(6)
C1 0.0151(9) 0.0198(9) 0.0139(9) -0.0017(7) -0.0004(7) -0.0019(7)
C2 0.0145(9) 0.0181(9) 0.0154(9) -0.0010(7) -0.0012(7) -0.0018(7)
C3 0.0108(8) 0.0168(9) 0.0181(9) -0.0001(7) -0.0010(7) -0.0015(7)
C4 0.0122(9) 0.0182(9) 0.0171(9) -0.0010(7) 0.0001(7) 0.0011(7)
C5 0.0158(9) 0.0179(9) 0.0151(9) 0.0001(7) 0.0010(7) 0.0007(7)
C6 0.0134(9) 0.0181(9) 0.0138(9) 0.0002(7) -0.0021(7) -0.0042(7)
C7 0.0126(9) 0.0167(9) 0.0167(9) -0.0017(7) -0.0004(7) -0.0016(7)
C8 0.0109(8) 0.0152(9) 0.0151(9) 0.0000(6) 0.0005(7) -0.0010(7)
C9 0.0121(8) 0.0173(9) 0.0122(9) -0.0005(7) 0.0004(6) 0.0007(7)
C10 0.0225(10) 0.0232(10) 0.0154(10) -0.0048(8) -0.0013(7) -0.0036(8)

loop_
_atom_type_symbol
_atom_type_description
_atom_type_scat_dispersion_real
_atom_type_scat_dispersion_imag
_atom_type_scat_source
C C 0.0033 0.0016
;
International Tables for Crystallography
(1992, Vol. C, Tables 4.2.6.8 and 6.1.1.4)
;
H H 0.0000 0.0000
;
International Tables for Crystallography
(1992, Vol. C, Table 6.1.1.4)
;
Cl Cl 0.1484 0.1585
;
International Tables for Crystallography
(1992, Vol. C, Tables 4.2.6.8 and 6.1.1.4)
;
O O 0.0106 0.0060
;
International Tables for Crystallography
(1992, Vol. C, Tables 4.2.6.8 and 6.1.1.4)
;

loop_
_geom_angle_atom_site_label_1
_geom_angle_atom_site_label_2
_geom_angle_atom_site_label_3
_geom_angle
_geom_angle_publ_flag
C1 O1 C9 118.62(16) no
O1 C1 C2 124.73(17) no
C1 C2 C3 120.42(18) no
C1 C2 C10 119.24(17) no
C3 C2 C10 120.34(18) no
O2 C3 C2 123.38(18) no
O2 C3 C8 122.38(17) no
C2 C3 C8 114.24(17) no
C5 C4 C8 120.70(18) no
C4 C5 C6 118.78(17) no
Cl1 C6 C5 118.56(15) no
Cl1 C6 C7 118.76(15) no
C5 C6 C7 122.66(18) no
C6 C7 C9 117.11(18) no
C3 C8 C4 121.70(17) no
C3 C8 C9 119.98(17) no
C4 C8 C9 118.32(18) no
O1 C9 C7 115.76(17) no
O1 C9 C8 121.83(18) no
C7 C9 C8 122.41(17) no
O3 C10 C2 124.1(2) no
O1 C1 H1 117.638 no
C2 C1 H1 117.633 no
C5 C4 H2 119.644 no
C8 C4 H2 119.653 no
C4 C5 H3 120.611 no
C6 C5 H3 120.611 no
C6 C7 H4 121.444 no
C9 C7 H4 121.444 no
O3 C10 H5 117.967 no
C2 C10 H5 117.976 no

loop_
_geom_bond_atom_site_label_1
_geom_bond_atom_site_label_2
_geom_bond_distance
_geom_bond_publ_flag
Cl1 C6 1.745(2) no
O1 C1 1.341(3) no
O1 C9 1.379(3) no
O2 C3 1.231(3) no
O3 C10 1.208(3) no
C1 C2 1.359(3) no
C2 C3 1.458(3) no
C2 C10 1.480(3) no
C3 C8 1.476(3) no
C4 C5 1.378(3) no
C4 C8 1.402(3) no
C5 C6 1.402(3) no
C6 C7 1.377(3) no
C7 C9 1.392(3) no
C8 C9 1.398(3) no
C1 H1 0.950 no
C4 H2 0.950 no
C5 H3 0.950 no
C7 H4 0.950 no
C10 H5 0.950 no

loop_
_geom_contact_atom_site_label_1
_geom_contact_atom_site_label_2
_geom_contact_distance
_geom_contact_site_symmetry_2
_geom_contact_publ_flag
O1 C3 2.865(3) . no
O1 C6 3.598(3) . no
O2 C1 3.577(3) . no
O2 C4 2.877(3) . no
O2 C10 2.895(3) . no
O3 C1 2.827(3) . no
C1 C7 3.578(3) . no
C1 C8 2.759(3) . no
C2 C9 2.777(3) . no
C4 C7 2.809(3) . no
C5 C9 2.769(3) . no
C6 C8 2.769(3) . no
Cl1 Cl1 3.4483(16) 2_677 no
Cl1 C5 3.578(3) 1_655 no
O1 O2 3.202(3) 1_565 no
O1 O2 3.333(3) 1_665 no
O1 C2 3.540(3) 1_655 no
O1 C3 3.415(3) 1_655 no
O1 C8 3.571(3) 1_655 no
O2 O1 3.333(3) 1_445 no
O2 O1 3.202(3) 1_545 no
O2 C2 3.397(3) 1_455 no
O2 C3 3.286(3) 1_455 no
O2 C7 3.204(3) 1_445 no
O2 C7 3.185(3) 1_545 no
O2 C8 3.393(3) 1_455 no
O2 C9 3.309(3) 1_545 no
O3 O3 3.430(3) 2_556 no
O3 O3 3.332(3) 2_566 no
O3 C1 3.278(3) 2_566 no
O3 C1 3.209(3) 2_666 no
O3 C10 3.289(3) 2_556 no
C1 O3 3.278(3) 2_566 no
C1 O3 3.209(3) 2_666 no
C1 C2 3.356(3) 1_655 no
C1 C3 3.468(3) 1_655 no
C2 O1 3.540(3) 1_455 no
C2 O2 3.397(3) 1_655 no
C2 C1 3.356(3) 1_455 no
C3 O1 3.415(3) 1_455 no
C3 O2 3.286(3) 1_655 no
C3 C1 3.468(3) 1_455 no
C3 C9 3.481(3) 1_455 no
C4 C6 3.467(3) 1_455 no
C4 C7 3.476(3) 1_455 no
C5 Cl1 3.578(3) 1_455 no
C5 C6 3.386(4) 1_455 no
C6 C4 3.467(3) 1_655 no
C6 C5 3.386(4) 1_655 no
C7 O2 3.185(3) 1_565 no
C7 O2 3.204(3) 1_665 no
C7 C4 3.476(3) 1_655 no
C7 C8 3.479(3) 1_655 no
C8 O1 3.571(3) 1_455 no
C8 O2 3.393(3) 1_655 no
C8 C7 3.479(3) 1_455 no
C8 C9 3.360(3) 1_455 no
C9 O2 3.309(3) 1_565 no
C9 C3 3.481(3) 1_655 no
C9 C8 3.360(3) 1_655 no
C10 O3 3.289(3) 2_556 no
C10 C10 3.575(4) 2_556 no
Cl1 H3 2.8121 . no
Cl1 H4 2.8064 . no
O1 H4 2.5238 . no
O2 H2 2.6135 . no
O2 H5 2.6106 . no
O3 H1 2.5045 . no
C1 H5 3.2854 . no
C3 H1 3.2928 . no
C3 H2 2.6818 . no
C3 H5 2.6956 . no
C5 H4 3.2981 . no
C6 H2 3.2536 . no
C7 H3 3.2895 . no
C8 H3 3.2766 . no
C8 H4 3.3034 . no
C9 H1 3.1896 . no
C9 H2 3.2637 . no
C10 H1 2.5619 . no
H1 H5 3.4961 . no
H2 H3 2.3320 . no
Cl1 H2 3.1871 1_565 no
Cl1 H2 3.4009 1_665 no
Cl1 H3 3.4824 1_655 no
Cl1 H3 3.0426 2_567 no
Cl1 H3 3.1343 2_667 no
O1 H5 3.3638 1_565 no
O2 H4 2.3412 1_445 no
O2 H4 2.9752 1_545 no
O3 H1 2.8238 2_566 no
O3 H1 2.3652 2_666 no
O3 H5 3.2929 1_655 no
O3 H5 2.5304 2_556 no
C1 H5 3.5044 1_565 no
C2 H1 3.3800 1_455 no
C2 H5 3.5566 1_655 no
C3 H4 3.4647 1_445 no
C3 H4 3.1692 1_545 no
C4 H2 3.4575 1_655 no
C4 H4 3.2692 1_545 no
C5 H2 3.4558 1_655 no
C5 H3 3.4146 2_567 no
C6 H2 3.3840 1_565 no
C6 H3 3.5349 1_655 no
C7 H2 3.2808 1_565 no
C7 H4 3.4681 1_455 no
C8 H4 3.3537 1_545 no
C9 H4 3.4840 1_455 no
C10 H1 3.4338 1_455 no
C10 H1 3.3580 2_566 no
C10 H1 3.4611 2_666 no
C10 H5 3.3751 1_655 no
C10 H5 3.0735 2_556 no
H1 O3 2.8238 2_566 no
H1 O3 2.3652 2_666 no
H1 C2 3.3800 1_655 no
H1 C10 3.4338 1_655 no
H1 C10 3.3580 2_566 no
H1 C10 3.4611 2_666 no
H1 H1 2.9506 2_666 no
H1 H5 3.2659 1_565 no
H1 H5 3.5735 2_566 no
H2 Cl1 3.4009 1_445 no
H2 Cl1 3.1871 1_545 no
H2 C4 3.4575 1_455 no
H2 C5 3.4558 1_455 no
H2 C6 3.3840 1_545 no
H2 C7 3.2808 1_545 no
H2 H4 2.9597 1_445 no
H2 H4 2.9822 1_545 no
H3 Cl1 3.4824 1_455 no
H3 Cl1 3.0426 2_567 no
H3 Cl1 3.1343 2_667 no
H3 C5 3.4146 2_567 no
H3 C6 3.5349 1_455 no
H3 H3 2.6802 2_567 no
H4 O2 2.9752 1_565 no
H4 O2 2.3412 1_665 no
H4 C3 3.1692 1_565 no
H4 C3 3.4647 1_665 no
H4 C4 3.2692 1_565 no
H4 C7 3.4681 1_655 no
H4 C8 3.3537 1_565 no
H4 C9 3.4840 1_655 no
H4 H2 2.9822 1_565 no
H4 H2 2.9597 1_665 no
H5 O1 3.3638 1_545 no
H5 O3 3.2929 1_455 no
H5 O3 2.5304 2_556 no
H5 C1 3.5044 1_545 no
H5 C2 3.5566 1_455 no
H5 C10 3.3751 1_455 no
H5 C10 3.0735 2_556 no
H5 H1 3.2659 1_545 no
H5 H1 3.5735 2_566 no
H5 H5 2.8132 2_556 no

loop_
_geom_hbond_atom_site_label_D
_geom_hbond_atom_site_label_H
_geom_hbond_atom_site_label_A
_geom_hbond_site_symmetry_A
_geom_hbond_distance_DH
_geom_hbond_distance_HA
_geom_hbond_distance_DA
_geom_hbond_angle_DHA
_geom_hbond_publ_flag
C7 H4 O2 1_665 0.95 2.341 3.204(3) 150.78(12) yes
C1 H1 O3 2_666 0.95 2.365 3.209(3) 147.81(13) yes

loop_
_geom_torsion_atom_site_label_1
_geom_torsion_atom_site_label_2
_geom_torsion_atom_site_label_3
_geom_torsion_atom_site_label_4
_geom_torsion
_geom_torsion_publ_flag
C1 O1 C9 C7 177.96(14) no
C1 O1 C9 C8 -1.3(3) no
C9 O1 C1 C2 1.8(3) no
C9 O1 C1 H1 -178.2 no
O1 C1 C2 C3 1.1(3) no
O1 C1 C2 C10 -179.09(14) no
H1 C1 C2 C3 -178.9 no
H1 C1 C2 C10 0.9 no
C1 C2 C3 O2 174.85(16) no
C1 C2 C3 C8 -4.3(3) no
C1 C2 C10 O3 5.1(3) no
C1 C2 C10 H5 -174.9 no
C3 C2 C10 O3 -175.13(16) no
C3 C2 C10 H5 4.9 no
C10 C2 C3 O2 -4.9(3) no
C10 C2 C3 C8 175.94(14) no
O2 C3 C8 C4 5.4(3) no
O2 C3 C8 C9 -174.38(15) no
C2 C3 C8 C4 -175.44(14) no
C2 C3 C8 C9 4.8(3) no
C5 C4 C8 C3 -179.64(15) no
C5 C4 C8 C9 0.1(3) no
C8 C4 C5 C6 0.9(3) no
C8 C4 C5 H3 -179.1 no
H2 C4 C5 C6 -179.1 no
H2 C4 C5 H3 0.9 no
H2 C4 C8 C3 0.4 no
H2 C4 C8 C9 -179.8 no
C4 C5 C6 Cl1 -179.93(14) no
C4 C5 C6 C7 -1.1(3) no
H3 C5 C6 Cl1 0.1 no
H3 C5 C6 C7 178.9 no
Cl1 C6 C7 C9 178.98(11) no
Cl1 C6 C7 H4 -1.0 no
C5 C6 C7 C9 0.2(3) no
C5 C6 C7 H4 -179.8 no
C6 C7 C9 O1 -178.22(14) no
C6 C7 C9 C8 1.0(3) no
H4 C7 C9 O1 1.8 no
H4 C7 C9 C8 -179.0 no
C3 C8 C9 O1 -2.2(3) no
C3 C8 C9 C7 178.65(14) no
C4 C8 C9 O1 178.01(14) no
C4 C8 C9 C7 -1.1(3) no
